data_7011844
loop_
_publ_author_name
'Ren, Xiaoming'
'Chen, Youcun'
'He, Cheng'
'Gao, Song'

_publ_section_title
;
 Spontaneous magnetization below 7.7 K based on an extended 3-D
 H-bonding network material: synthesis, crystal structure and magnetic
 properties
;
_journal_issue 20
_journal_name_full 'Journal of the Chemical Society, Dalton Transactions'
_journal_page_first 3915
_journal_paper_doi 10.1039/b204902c
_journal_year 2002
_chemical_formula_sum 'C13 H7 N6 Ni S4'
_chemical_formula_weight 434.20
_chemical_name_systematic
; 
? 
;
_space_group_IT_number 15
_symmetry_cell_setting monoclinic
_symmetry_space_group_name_Hall '-C 2yc'
_symmetry_space_group_name_H-M 'C 1 2/c 1'
_atom_sites_solution_hydrogens geom
_atom_sites_solution_primary direct
_atom_sites_solution_secondary difmap
_audit_creation_method SHELXL-97
_cell_angle_alpha 90.00
_cell_angle_beta 93.730(10)
_cell_angle_gamma 90.00
_cell_formula_units_Z 8
_cell_length_a 41.3120(10)
_cell_length_b 6.4570(10)
_cell_length_c 12.9580(10)
_cell_measurement_temperature 293(2)
_cell_volume 3449.2(6)
_computing_structure_refinement 'SHELXL-97 (Sheldrick, 1997)'
_computing_structure_solution 'SHELXS-97 (Sheldrick, 1990)'
_diffrn_ambient_temperature 293(2)
_diffrn_measured_fraction_theta_full 0.997
_diffrn_measured_fraction_theta_max 0.997
_diffrn_measurement_device_type 'CCD area detector'
_diffrn_measurement_method 'phi and omega scans'
_diffrn_radiation_monochromator graphite
_diffrn_radiation_source 'fine-focus sealed tube'
_diffrn_radiation_type MoK\a
_diffrn_radiation_wavelength 0.71073
_diffrn_reflns_av_R_equivalents 0.0626
_diffrn_reflns_av_sigmaI/netI 0.0447
_diffrn_reflns_limit_h_max 48
_diffrn_reflns_limit_h_min -48
_diffrn_reflns_limit_k_max 7
_diffrn_reflns_limit_k_min 0
_diffrn_reflns_limit_l_max 15
_diffrn_reflns_limit_l_min 0
_diffrn_reflns_number 8385
_diffrn_reflns_theta_full 24.99
_diffrn_reflns_theta_max 24.99
_diffrn_reflns_theta_min 1.98
_exptl_absorpt_coefficient_mu 1.616
_exptl_absorpt_correction_T_max 1.00
_exptl_absorpt_correction_T_min 0.99
_exptl_absorpt_correction_type empirical
_exptl_crystal_colour Brown
_exptl_crystal_density_diffrn 1.672
_exptl_crystal_density_method 'not measured'
_exptl_crystal_description Plate
_exptl_crystal_F_000 1752
_exptl_crystal_size_max 0.3
_exptl_crystal_size_mid 0.2
_exptl_crystal_size_min 0.2
_refine_diff_density_max 0.558
_refine_diff_density_min -0.570
_refine_diff_density_rms 0.088
_refine_ls_extinction_method none
_refine_ls_goodness_of_fit_ref 1.092
_refine_ls_hydrogen_treatment constr
_refine_ls_matrix_type full
_refine_ls_number_parameters 220
_refine_ls_number_reflns 3034
_refine_ls_number_restraints 0
_refine_ls_restrained_S_all 1.092
_refine_ls_R_factor_all 0.0543
_refine_ls_R_factor_gt 0.0510
_refine_ls_shift/su_max 0.000
_refine_ls_shift/su_mean 0.000
_refine_ls_structure_factor_coef Fsqd
_refine_ls_weighting_details 'calc w=1/[\s^2^(Fo^2^)+(0.1000P)^2^+1.9900P] where P=(Fo^2^+2Fc^2^)/3'
_refine_ls_weighting_scheme calc
_refine_ls_wR_factor_gt 0.1496
_refine_ls_wR_factor_ref 0.1525
_reflns_number_gt 2698
_reflns_number_total 3034
_reflns_threshold_expression >2sigma(I)
_cod_data_source_file b204902c.txt
_cod_data_source_block 1
_cod_depositor_comments
;
The following automatic conversions were performed:
'_symmetry_cell_setting' value 'Monoclinic' changed to 'monoclinic'
according to '/home/saulius/struct/CIF-dictionaries/cif_core.dic'
dictionary named 'cif_core.dic' version 2.4.1 from 2010-06-29.

Automatic conversion script
Id: cif_fix_enum 1527 2010-12-29 10:47:43Z saulius 
;
_cod_original_sg_symbol_H-M 'C2/c  '
_cod_database_code 7011844

loop_
_symmetry_equiv_pos_as_xyz
'x, y, z'
'-x, y, -z+1/2'
'x+1/2, y+1/2, z'
'-x+1/2, y+1/2, -z+1/2'
'-x, -y, -z'
'x, -y, z-1/2'
'-x+1/2, -y+1/2, -z'
'x+1/2, -y+1/2, z-1/2'

loop_
_atom_site_label
_atom_site_type_symbol
_atom_site_fract_x
_atom_site_fract_y
_atom_site_fract_z
_atom_site_U_iso_or_equiv
_atom_site_adp_type
_atom_site_occupancy
_atom_site_symmetry_multiplicity
_atom_site_calc_flag
_atom_site_refinement_flags
_atom_site_disorder_assembly
_atom_site_disorder_group
Ni1 Ni 0.2500 0.2500 0.5000 0.0446(2) Uani 1 2 d S . .
Ni2 Ni 0.5000 0.0000 0.5000 0.0511(2) Uani 1 2 d S . .
S1 S 0.26434(2) 0.41952(15) 0.36797(7) 0.0539(3) Uani 1 1 d . . .
S2 S 0.27574(2) -0.02210(15) 0.45816(8) 0.0560(3) Uani 1 1 d . . .
S3 S 0.46926(3) 0.13521(18) 0.60917(7) 0.0625(3) Uani 1 1 d . . .
S4 S 0.48843(2) 0.23435(16) 0.38628(8) 0.0574(3) Uani 1 1 d . . .
N1 N 0.31543(9) 0.3557(5) 0.1437(3) 0.0627(9) Uani 1 1 d . . .
N2 N 0.32984(8) -0.2088(6) 0.2598(3) 0.0599(8) Uani 1 1 d . . .
N3 N 0.41434(8) 0.5872(6) 0.6324(3) 0.0635(9) Uani 1 1 d . . .
N4 N 0.43666(9) 0.7021(6) 0.3488(3) 0.0622(8) Uani 1 1 d . . .
N5 N 0.35037(8) 0.2931(6) 0.5428(3) 0.0596(8) Uani 1 1 d . . .
H5A H 0.3394 0.3323 0.5934 0.071 Uiso 1 1 calc R . .
N6 N 0.40293(7) 0.1102(5) 0.3043(2) 0.0575(8) Uani 1 1 d . . .
H6A H 0.4128 -0.0070 0.3072 0.069 Uiso 1 1 calc R . .
H6B H 0.4043 0.1890 0.2512 0.069 Uiso 1 1 calc R . .
C1 C 0.30282(10) 0.3070(7) 0.2161(3) 0.0576(9) Uani 1 1 d . . .
C2 C 0.28767(10) 0.2426(6) 0.3074(3) 0.0537(9) Uani 1 1 d . . .
C3 C 0.29280(9) 0.0490(6) 0.3472(3) 0.0536(9) Uani 1 1 d . . .
C4 C 0.31312(10) -0.0961(6) 0.2984(3) 0.0563(9) Uani 1 1 d . . .
C5 C 0.43202(10) 0.4805(7) 0.5945(3) 0.0594(10) Uani 1 1 d . . .
C6 C 0.45376(9) 0.3501(6) 0.5439(3) 0.0564(9) Uani 1 1 d . . .
C7 C 0.46221(9) 0.3937(6) 0.4461(3) 0.0560(9) Uani 1 1 d . . .
C8 C 0.44847(9) 0.5669(7) 0.3910(3) 0.0585(9) Uani 1 1 d . . .
C9 C 0.35256(9) 0.4193(7) 0.4609(3) 0.0582(9) Uani 1 1 d . . .
H9 H 0.3420 0.5465 0.4598 0.070 Uiso 1 1 calc R . .
C10 C 0.36977(9) 0.3646(6) 0.3805(3) 0.0565(9) Uani 1 1 d . . .
H10 H 0.3713 0.4542 0.3248 0.068 Uiso 1 1 calc R . .
C11 C 0.38567(10) 0.1690(7) 0.3810(3) 0.0565(9) Uani 1 1 d . . .
C12 C 0.38276(10) 0.0448(7) 0.4696(3) 0.0589(10) Uani 1 1 d . . .
H12 H 0.3932 -0.0827 0.4750 0.071 Uiso 1 1 calc R . .
C13 C 0.36465(9) 0.1118(7) 0.5472(3) 0.0596(10) Uani 1 1 d . . .
H13 H 0.3624 0.0272 0.6043 0.071 Uiso 1 1 calc R . .

loop_
_atom_site_aniso_label
_atom_site_aniso_U_11
_atom_site_aniso_U_22
_atom_site_aniso_U_33
_atom_site_aniso_U_23
_atom_site_aniso_U_13
_atom_site_aniso_U_12
Ni1 0.0407(4) 0.0549(4) 0.0389(4) 0.0028(2) 0.0077(3) 0.0017(2)
Ni2 0.0494(4) 0.0688(5) 0.0358(4) -0.0063(3) 0.0088(3) 0.0072(3)
S1 0.0602(6) 0.0559(6) 0.0466(6) 0.0079(4) 0.0121(4) 0.0085(4)
S2 0.0624(6) 0.0562(6) 0.0517(6) 0.0067(4) 0.0206(5) 0.0071(4)
S3 0.0672(6) 0.0844(7) 0.0375(6) -0.0003(4) 0.0150(4) 0.0205(5)
S4 0.0584(6) 0.0761(7) 0.0393(6) -0.0036(4) 0.0151(4) 0.0096(4)
N1 0.069(2) 0.071(2) 0.049(2) -0.0025(15) 0.0116(17) -0.0078(17)
N2 0.063(2) 0.0661(19) 0.052(2) -0.0041(15) 0.0138(16) 0.0023(16)
N3 0.0628(19) 0.079(2) 0.049(2) -0.0088(16) 0.0082(16) 0.0101(18)
N4 0.061(2) 0.075(2) 0.051(2) -0.0043(17) 0.0078(16) 0.0101(18)
N5 0.0580(19) 0.076(2) 0.045(2) 0.0004(15) 0.0064(15) -0.0016(17)
N6 0.0597(18) 0.072(2) 0.0416(18) 0.0061(14) 0.0080(14) 0.0016(15)
C1 0.063(2) 0.066(2) 0.045(2) -0.0032(18) 0.0100(18) -0.0047(19)
C2 0.057(2) 0.062(2) 0.043(2) -0.0046(15) 0.0103(17) -0.0032(16)
C3 0.056(2) 0.060(2) 0.046(2) -0.0035(16) 0.0115(16) -0.0006(17)
C4 0.059(2) 0.062(2) 0.048(2) -0.0040(17) 0.0119(17) -0.0001(19)
C5 0.059(2) 0.075(3) 0.045(2) -0.0089(18) 0.0084(18) 0.0082(19)
C6 0.055(2) 0.071(2) 0.043(2) -0.0089(17) 0.0084(16) 0.0075(18)
C7 0.054(2) 0.070(2) 0.044(2) -0.0088(17) 0.0088(17) 0.0075(18)
C8 0.057(2) 0.072(3) 0.047(2) -0.0065(19) 0.0093(18) 0.009(2)
C9 0.057(2) 0.073(2) 0.045(2) 0.0009(18) 0.0046(17) -0.0006(19)
C10 0.056(2) 0.071(2) 0.043(2) 0.0033(16) 0.0047(16) -0.0008(18)
C11 0.057(2) 0.071(2) 0.042(2) 0.0046(17) 0.0069(16) -0.0002(18)
C12 0.059(2) 0.073(2) 0.044(2) 0.0052(17) 0.0070(18) -0.0003(19)
C13 0.060(2) 0.075(3) 0.044(2) 0.0041(17) 0.0068(18) -0.002(2)

loop_
_atom_type_symbol
_atom_type_description
_atom_type_scat_dispersion_real
_atom_type_scat_dispersion_imag
_atom_type_scat_source
C C 0.0033 0.0016 'International Tables Vol C Tables 4.2.6.8 and 6.1.1.4'
H H 0.0000 0.0000 'International Tables Vol C Tables 4.2.6.8 and 6.1.1.4'
N N 0.0061 0.0033 'International Tables Vol C Tables 4.2.6.8 and 6.1.1.4'
S S 0.1246 0.1234 'International Tables Vol C Tables 4.2.6.8 and 6.1.1.4'
Ni Ni 0.3393 1.1124 'International Tables Vol C Tables 4.2.6.8 and 6.1.1.4'

loop_
_geom_angle_atom_site_label_1
_geom_angle_atom_site_label_2
_geom_angle_atom_site_label_3
_geom_angle
_geom_angle_site_symmetry_1
_geom_angle_site_symmetry_3
_geom_angle_publ_flag
S2 Ni1 S2 180.00(6) . 7_556 ?
S2 Ni1 S1 87.18(4) . 7_556 ?
S2 Ni1 S1 92.82(4) 7_556 7_556 ?
S2 Ni1 S1 92.82(4) . . ?
S2 Ni1 S1 87.18(4) 7_556 . ?
S1 Ni1 S1 180.00(5) 7_556 . ?
S4 Ni2 S4 180.00(5) 5_656 . ?
S4 Ni2 S3 87.08(4) 5_656 . ?
S4 Ni2 S3 92.92(4) . . ?
S4 Ni2 S3 92.92(4) 5_656 5_656 ?
S4 Ni2 S3 87.08(4) . 5_656 ?
S3 Ni2 S3 180.00(5) . 5_656 ?
C2 S1 Ni1 102.55(14) . . ?
C3 S2 Ni1 103.42(14) . . ?
C6 S3 Ni2 102.72(13) . . ?
C7 S4 Ni2 103.42(15) . . ?
C13 N5 C9 121.4(4) . . ?
C13 N5 H5A 119.3 . . ?
C9 N5 H5A 119.3 . . ?
C11 N6 H6A 120.0 . . ?
C11 N6 H6B 120.0 . . ?
H6A N6 H6B 120.0 . . ?
N1 C1 C2 178.6(5) . . ?
C3 C2 C1 120.8(3) . . ?
C3 C2 S1 121.0(3) . . ?
C1 C2 S1 118.2(3) . . ?
C2 C3 C4 120.9(4) . . ?
C2 C3 S2 120.2(3) . . ?
C4 C3 S2 118.9(3) . . ?
N2 C4 C3 178.6(4) . . ?
N3 C5 C6 178.1(5) . . ?
C7 C6 C5 120.9(4) . . ?
C7 C6 S3 120.8(3) . . ?
C5 C6 S3 118.4(3) . . ?
C6 C7 C8 120.6(3) . . ?
C6 C7 S4 120.2(3) . . ?
C8 C7 S4 119.2(3) . . ?
N4 C8 C7 177.7(4) . . ?
C10 C9 N5 121.2(4) . . ?
C10 C9 H9 119.4 . . ?
N5 C9 H9 119.4 . . ?
C9 C10 C11 119.7(4) . . ?
C9 C10 H10 120.1 . . ?
C11 C10 H10 120.1 . . ?
N6 C11 C12 122.0(4) . . ?
N6 C11 C10 121.6(4) . . ?
C12 C11 C10 116.4(4) . . ?
C13 C12 C11 120.0(4) . . ?
C13 C12 H12 120.0 . . ?
C11 C12 H12 120.0 . . ?
N5 C13 C12 121.3(4) . . ?
N5 C13 H13 119.4 . . ?
C12 C13 H13 119.4 . . ?

loop_
_geom_bond_atom_site_label_1
_geom_bond_atom_site_label_2
_geom_bond_distance
_geom_bond_site_symmetry_2
_geom_bond_publ_flag
Ni1 S2 2.1416(9) . ?
Ni1 S2 2.1416(9) 7_556 ?
Ni1 S1 2.1466(9) 7_556 ?
Ni1 S1 2.1466(9) . ?
Ni2 S4 2.1443(10) 5_656 ?
Ni2 S4 2.1443(10) . ?
Ni2 S3 2.1471(9) . ?
Ni2 S3 2.1471(9) 5_656 ?
S1 C2 1.717(4) . ?
S2 C3 1.704(4) . ?
S3 C6 1.726(4) . ?
S4 C7 1.715(4) . ?
N1 C1 1.146(5) . ?
N2 C4 1.141(5) . ?
N3 C5 1.138(5) . ?
N4 C8 1.124(5) . ?
N5 C13 1.310(5) . ?
N5 C9 1.346(5) . ?
N5 H5A 0.8600 . ?
N6 C11 1.317(5) . ?
N6 H6A 0.8600 . ?
N6 H6B 0.8600 . ?
C1 C2 1.435(6) . ?
C2 C3 1.364(5) . ?
C3 C4 1.432(5) . ?
C5 C6 1.423(5) . ?
C6 C7 1.366(6) . ?
C7 C8 1.424(6) . ?
C9 C10 1.346(6) . ?
C9 H9 0.9300 . ?
C10 C11 1.423(6) . ?
C10 H10 0.9300 . ?
C11 C12 1.412(6) . ?
C12 C13 1.362(6) . ?
C12 H12 0.9300 . ?
C13 H13 0.9300 . ?

loop_
_geom_hbond_atom_site_label_D
_geom_hbond_atom_site_label_H
_geom_hbond_atom_site_label_A
_geom_hbond_distance_DH
_geom_hbond_distance_HA
_geom_hbond_distance_DA
_geom_hbond_angle_DHA
_geom_hbond_site_symmetry_A
N5 H5A N1 0.86 2.35 3.030(5) 135.7 6_566
N5 H5A N2 0.86 2.36 3.039(5) 136.6 6_556
N6 H6A N4 0.86 2.17 3.019(5) 168.1 1_545
N6 H6B N3 0.86 2.17 3.023(5) 170.4 6_565
